data_7056378
loop_
_publ_author_name
'Amabilino, Silvia'
'Tasse, Marine'
'Lacroix, Pascal G.'
'Mallet-Ladeira, Sonia'
'Pimienta, V\'eronique'
'Akl, Jo\"elle'
'Sasaki, Isabelle'
'Malfant, Isabelle'

_publ_section_title
;
 Photorelease of nitric oxide (NO) on ruthenium nitrosyl complexes with
 phenyl substituted terpyridines
;
_journal_name_full 'New J. Chem.'
_journal_paper_doi 10.1039/C7NJ00866J
_journal_year 2017
_chemical_compound_source 'synthesis as described'
_chemical_formula_moiety 'C22 H17 Cl2 N4 O2 Ru, F6 P, C3 H6 O'
_chemical_formula_sum 'C25 H23 Cl2 F6 N4 O3 P Ru'
_chemical_formula_weight 744.41
_chemical_name_systematic
;
 ?
;
_space_group_IT_number 2
_symmetry_cell_setting triclinic
_symmetry_Int_Tables_number 2
_symmetry_space_group_name_Hall '-P 1'
_symmetry_space_group_name_H-M 'P -1'
_atom_sites_solution_hydrogens geom
_atom_sites_solution_primary direct
_atom_sites_solution_secondary difmap
_audit_update_record
;
2017-03-10 deposited with the CCDC.
2017-06-12 downloaded from the CCDC.
;
_cell_angle_alpha 88.839(2)
_cell_angle_beta 80.540(2)
_cell_angle_gamma 83.493(2)
_cell_formula_units_Z 2
_cell_length_a 6.9624(6)
_cell_length_b 14.2674(10)
_cell_length_c 14.4225(11)
_cell_measurement_reflns_used 9961
_cell_measurement_temperature 100(2)
_cell_measurement_theta_max 30.5
_cell_measurement_theta_min 2.86
_cell_measurement_wavelength 0.71073
_cell_volume 1404.07(19)
_computing_cell_refinement 'APEX2 and SAINT'
_computing_data_collection APEX2
_computing_data_reduction SAINT
_computing_molecular_graphics 'Ortep-3 for Windows (Farrugia, 1997)'
_computing_publication_material 'WinGX publication routines (Farrugia, 1999)'
_computing_structure_refinement 'SHELXL-97 (Sheldrick, 2008)'
_computing_structure_solution 'SHELXT (Sheldrick 2015)'
_diffrn_ambient_temperature 100(2)
_diffrn_measured_fraction_theta_full 0.995
_diffrn_measured_fraction_theta_max 0.995
_diffrn_measurement_device_type 'Bruker Kappa APEX II Quazar'
_diffrn_measurement_method 'phi and omega scans'
_diffrn_radiation_monochromator 'multilayer optics'
_diffrn_radiation_probe x-ray
_diffrn_radiation_source 'microfocus sealed tube'
_diffrn_radiation_type MoK\a
_diffrn_radiation_wavelength 0.71073
_diffrn_reflns_av_R_equivalents 0.0496
_diffrn_reflns_av_unetI/netI 0.0339
_diffrn_reflns_limit_h_max 9
_diffrn_reflns_limit_h_min -9
_diffrn_reflns_limit_k_max 20
_diffrn_reflns_limit_k_min -20
_diffrn_reflns_limit_l_max 20
_diffrn_reflns_limit_l_min -20
_diffrn_reflns_number 53554
_diffrn_reflns_theta_full 30.55
_diffrn_reflns_theta_max 30.55
_diffrn_reflns_theta_min 1.44
_diffrn_standards_decay_% 0
_diffrn_standards_interval_count 0
_diffrn_standards_interval_time 0
_diffrn_standards_number 0
_exptl_absorpt_coefficient_mu 0.882
_exptl_absorpt_correction_T_max 0.7461
_exptl_absorpt_correction_T_min 0.6995
_exptl_absorpt_correction_type multi-scan
_exptl_absorpt_process_details
;
        [c.f. r.h. blessing, acta cryst. (1995), a51, 33-38]
;
_exptl_crystal_colour orange
_exptl_crystal_density_diffrn 1.761
_exptl_crystal_density_method 'not measured'
_exptl_crystal_description plate
_exptl_crystal_F_000 744
_exptl_crystal_size_max 0.18
_exptl_crystal_size_mid 0.06
_exptl_crystal_size_min 0.02
_refine_diff_density_max 0.569
_refine_diff_density_min -0.652
_refine_diff_density_rms 0.089
_refine_ls_extinction_method none
_refine_ls_goodness_of_fit_ref 1.043
_refine_ls_hydrogen_treatment constr
_refine_ls_matrix_type full
_refine_ls_number_parameters 382
_refine_ls_number_reflns 8556
_refine_ls_number_restraints 0
_refine_ls_restrained_S_all 1.043
_refine_ls_R_factor_all 0.0386
_refine_ls_R_factor_gt 0.0293
_refine_ls_shift/su_max 0.002
_refine_ls_shift/su_mean 0
_refine_ls_structure_factor_coef Fsqd
_refine_ls_weighting_details 'calc w=1/[\s^2^(Fo^2^)+(0.0260P)^2^+1.2454P] where P=(Fo^2^+2Fc^2^)/3'
_refine_ls_weighting_scheme calc
_refine_ls_wR_factor_gt 0.0652
_refine_ls_wR_factor_ref 0.0695
_reflns_number_gt 7379
_reflns_number_total 8556
_reflns_threshold_expression >2sigma(I)
_cod_data_source_file c7nj00866j2.cif
_cod_data_source_block 4t
_cod_original_cell_volume 1404.08(19)
_cod_database_code 7056378

loop_
_symmetry_equiv_pos_as_xyz
'x, y, z'
'-x, -y, -z'

loop_
_atom_site_label
_atom_site_type_symbol
_atom_site_fract_x
_atom_site_fract_y
_atom_site_fract_z
_atom_site_U_iso_or_equiv
_atom_site_adp_type
_atom_site_occupancy
_atom_site_symmetry_multiplicity
_atom_site_calc_flag
_atom_site_refinement_flags
C1 C 0.7202(3) 0.54022(12) 0.44441(13) 0.0144(3) Uani 1 1 d .
H1 H 0.6966 0.5228 0.3844 0.017 Uiso 1 1 calc R
C2 C 0.7492(3) 0.47029(13) 0.51072(14) 0.0161(4) Uani 1 1 d .
H2 H 0.745 0.4059 0.4963 0.019 Uiso 1 1 calc R
C3 C 0.7840(3) 0.49551(13) 0.59774(14) 0.0167(4) Uani 1 1 d .
H3 H 0.8021 0.4488 0.6443 0.02 Uiso 1 1 calc R
C4 C 0.7924(3) 0.58981(13) 0.61653(13) 0.0155(3) Uani 1 1 d .
H4 H 0.818 0.6082 0.6759 0.019 Uiso 1 1 calc R
C5 C 0.7634(3) 0.65658(12) 0.54815(13) 0.0129(3) Uani 1 1 d .
C6 C 0.7723(3) 0.75810(12) 0.56018(13) 0.0122(3) Uani 1 1 d .
C7 C 0.7909(3) 0.80227(13) 0.64219(13) 0.0135(3) Uani 1 1 d .
H7 H 0.81 0.7659 0.6965 0.016 Uiso 1 1 calc R
C8 C 0.7813(3) 0.90135(12) 0.64500(12) 0.0117(3) Uani 1 1 d .
C9 C 0.7643(3) 0.95157(12) 0.56102(12) 0.0120(3) Uani 1 1 d .
H9 H 0.7623 1.0183 0.5597 0.014 Uiso 1 1 calc R
C10 C 0.7506(2) 0.90354(12) 0.48058(12) 0.0108(3) Uani 1 1 d .
C11 C 0.7253(3) 0.94497(12) 0.38794(12) 0.0108(3) Uani 1 1 d .
C12 C 0.7369(3) 1.03893(12) 0.36513(13) 0.0130(3) Uani 1 1 d .
H12 H 0.7525 1.0826 0.4115 0.016 Uiso 1 1 calc R
C13 C 0.7255(3) 1.06888(13) 0.27388(13) 0.0157(3) Uani 1 1 d .
H13 H 0.7322 1.1333 0.2572 0.019 Uiso 1 1 calc R
C14 C 0.7044(3) 1.00388(13) 0.20762(13) 0.0151(3) Uani 1 1 d .
H14 H 0.7006 1.0228 0.1443 0.018 Uiso 1 1 calc R
C15 C 0.6889(3) 0.91077(13) 0.23435(13) 0.0141(3) Uani 1 1 d .
H15 H 0.6725 0.8664 0.1888 0.017 Uiso 1 1 calc R
C16 C 0.7811(3) 0.94983(12) 0.73421(12) 0.0124(3) Uani 1 1 d .
C17 C 0.7534(3) 0.90122(13) 0.82040(13) 0.0169(4) Uani 1 1 d .
H17 H 0.7384 0.8359 0.8206 0.02 Uiso 1 1 calc R
C18 C 0.7477(3) 0.94635(14) 0.90434(13) 0.0196(4) Uani 1 1 d .
H18 H 0.7278 0.9122 0.9617 0.024 Uiso 1 1 calc R
C19 C 0.7712(3) 1.04212(14) 0.90537(13) 0.0162(4) Uani 1 1 d .
C20 C 0.7977(3) 1.09226(13) 0.82116(13) 0.0146(3) Uani 1 1 d .
H20 H 0.8128 1.1576 0.8213 0.018 Uiso 1 1 calc R
C21 C 0.8020(3) 1.04612(13) 0.73731(12) 0.0132(3) Uani 1 1 d .
H21 H 0.8196 1.0808 0.6802 0.016 Uiso 1 1 calc R
C22 C 0.7960(4) 1.17785(15) 0.99510(15) 0.0278(5) Uani 1 1 d .
H22A H 0.9238 1.1879 0.9586 0.042 Uiso 1 1 calc R
H22B H 0.792 1.1959 1.0607 0.042 Uiso 1 1 calc R
H22C H 0.6923 1.2165 0.9689 0.042 Uiso 1 1 calc R
C23 C 0.7622(4) 0.67594(16) 0.03494(16) 0.0274(5) Uani 1 1 d .
C24 C 0.9151(4) 0.61834(18) 0.07973(17) 0.0331(5) Uani 1 1 d .
H24A H 0.9438 0.6532 0.1328 0.05 Uiso 1 1 calc R
H24B H 1.0348 0.6054 0.0335 0.05 Uiso 1 1 calc R
H24C H 0.8672 0.5586 0.1023 0.05 Uiso 1 1 calc R
C25 C 0.6950(5) 0.6308(2) -0.0449(2) 0.0480(7) Uani 1 1 d .
H25A H 0.6355 0.5738 -0.0225 0.072 Uiso 1 1 calc R
H25B H 0.8073 0.6141 -0.0944 0.072 Uiso 1 1 calc R
H25C H 0.598 0.6751 -0.07 0.072 Uiso 1 1 calc R
F1 F 0.9021(2) 0.27584(10) 0.20743(12) 0.0400(4) Uani 1 1 d .
F2 F 0.7183(3) 0.34565(12) 0.33633(10) 0.0485(4) Uani 1 1 d .
F3 F 0.5762(2) 0.45338(10) 0.24470(12) 0.0405(4) Uani 1 1 d .
F4 F 0.7576(2) 0.38347(10) 0.11623(9) 0.0316(3) Uani 1 1 d .
F5 F 0.9051(2) 0.43197(10) 0.23218(10) 0.0339(3) Uani 1 1 d .
F6 F 0.5718(2) 0.29650(9) 0.22072(10) 0.0308(3) Uani 1 1 d .
N1 N 0.5853(2) 0.69080(11) 0.28322(11) 0.0154(3) Uani 1 1 d .
N2 N 0.7246(2) 0.63171(10) 0.46287(11) 0.0121(3) Uani 1 1 d .
N3 N 0.7549(2) 0.80883(10) 0.48190(10) 0.0118(3) Uani 1 1 d .
N4 N 0.6963(2) 0.88187(10) 0.32290(10) 0.0117(3) Uani 1 1 d .
O1 O 0.4981(2) 0.65926(11) 0.23463(11) 0.0259(3) Uani 1 1 d .
O2 O 0.7669(2) 1.08023(10) 0.99097(10) 0.0241(3) Uani 1 1 d .
O3 O 0.6956(3) 0.75507(12) 0.06182(13) 0.0357(4) Uani 1 1 d .
P1 P 0.73808(8) 0.36454(4) 0.22623(4) 0.01950(11) Uani 1 1 d .
Ru1 Ru 0.68457(2) 0.744507(10) 0.371963(10) 0.01050(4) Uani 1 1 d .
Cl1 Cl 1.01644(6) 0.71583(3) 0.30756(3) 0.01644(9) Uani 1 1 d .
Cl2 Cl 0.35868(6) 0.78331(3) 0.45160(3) 0.01450(8) Uani 1 1 d .

loop_
_atom_site_aniso_label
_atom_site_aniso_U_11
_atom_site_aniso_U_22
_atom_site_aniso_U_33
_atom_site_aniso_U_23
_atom_site_aniso_U_13
_atom_site_aniso_U_12
C1 0.0142(8) 0.0108(8) 0.0174(9) -0.0011(7) -0.0008(7) -0.0011(6)
C2 0.0129(8) 0.0096(8) 0.0247(10) 0.0018(7) 0.0006(7) -0.0017(6)
C3 0.0150(8) 0.0129(8) 0.0206(9) 0.0067(7) 0.0000(7) 0.0002(7)
C4 0.0177(9) 0.0140(8) 0.0139(8) 0.0029(7) -0.0015(7) -0.0003(7)
C5 0.0129(8) 0.0112(8) 0.0142(8) 0.0010(6) -0.0017(6) -0.0003(6)
C6 0.0123(8) 0.0106(8) 0.0137(8) 0.0022(6) -0.0036(6) 0.0001(6)
C7 0.0158(8) 0.0132(8) 0.0115(8) 0.0020(6) -0.0028(6) -0.0008(6)
C8 0.0111(8) 0.0135(8) 0.0106(8) 0.0002(6) -0.0021(6) -0.0015(6)
C9 0.0135(8) 0.0103(7) 0.0121(8) 0.0008(6) -0.0019(6) -0.0020(6)
C10 0.0112(8) 0.0109(8) 0.0107(7) 0.0018(6) -0.0030(6) -0.0011(6)
C11 0.0114(8) 0.0115(8) 0.0092(7) 0.0008(6) -0.0009(6) -0.0008(6)
C12 0.0136(8) 0.0112(8) 0.0134(8) 0.0012(6) -0.0009(6) -0.0001(6)
C13 0.0161(8) 0.0130(8) 0.0174(9) 0.0043(7) -0.0014(7) -0.0009(7)
C14 0.0156(8) 0.0170(9) 0.0123(8) 0.0053(7) -0.0027(7) -0.0001(7)
C15 0.0145(8) 0.0158(8) 0.0117(8) 0.0005(6) -0.0027(6) -0.0003(7)
C16 0.0131(8) 0.0132(8) 0.0111(8) -0.0006(6) -0.0024(6) -0.0013(6)
C17 0.0233(9) 0.0139(8) 0.0135(8) 0.0011(7) -0.0030(7) -0.0028(7)
C18 0.0303(11) 0.0174(9) 0.0107(8) 0.0040(7) -0.0021(7) -0.0033(8)
C19 0.0205(9) 0.0180(9) 0.0101(8) -0.0016(7) -0.0022(7) -0.0022(7)
C20 0.0172(9) 0.0137(8) 0.0128(8) 0.0002(6) -0.0016(7) -0.0024(7)
C21 0.0147(8) 0.0134(8) 0.0115(8) 0.0031(6) -0.0020(6) -0.0017(6)
C22 0.0490(14) 0.0197(10) 0.0163(9) -0.0037(8) -0.0078(9) -0.0069(10)
C23 0.0338(12) 0.0256(11) 0.0221(10) -0.0003(8) 0.0013(9) -0.0093(9)
C24 0.0415(14) 0.0315(12) 0.0242(11) 0.0002(9) -0.0024(10) 0.0003(11)
C25 0.0436(16) 0.0593(19) 0.0435(16) -0.0211(14) -0.0143(13) -0.0017(14)
F1 0.0342(8) 0.0250(7) 0.0607(10) -0.0027(7) -0.0140(7) 0.0065(6)
F2 0.0902(14) 0.0425(9) 0.0179(7) 0.0073(6) -0.0132(8) -0.0243(9)
F3 0.0392(8) 0.0226(7) 0.0513(10) -0.0023(6) 0.0110(7) 0.0060(6)
F4 0.0405(8) 0.0400(8) 0.0162(6) 0.0020(5) -0.0052(6) -0.0121(6)
F5 0.0418(8) 0.0306(7) 0.0350(8) 0.0014(6) -0.0153(6) -0.0156(6)
F6 0.0318(7) 0.0265(7) 0.0358(8) 0.0027(6) -0.0055(6) -0.0102(6)
N1 0.0157(7) 0.0133(7) 0.0169(7) 0.0025(6) -0.0024(6) -0.0013(6)
N2 0.0125(7) 0.0097(7) 0.0138(7) 0.0016(5) -0.0012(6) -0.0012(5)
N3 0.0140(7) 0.0102(7) 0.0115(7) 0.0004(5) -0.0029(5) -0.0019(5)
N4 0.0137(7) 0.0108(7) 0.0106(7) 0.0018(5) -0.0023(5) -0.0007(5)
O1 0.0286(8) 0.0297(8) 0.0220(7) -0.0047(6) -0.0087(6) -0.0073(7)
O2 0.0428(9) 0.0205(7) 0.0101(6) -0.0021(5) -0.0049(6) -0.0074(7)
O3 0.0467(11) 0.0266(9) 0.0333(9) -0.0018(7) -0.0064(8) -0.0017(8)
P1 0.0268(3) 0.0160(2) 0.0158(2) -0.00094(18) -0.0038(2) -0.0022(2)
Ru1 0.01341(7) 0.00864(6) 0.00971(7) 0.00041(5) -0.00266(5) -0.00128(5)
Cl1 0.0143(2) 0.0148(2) 0.0192(2) 0.00390(16) -0.00119(16) -0.00028(16)
Cl2 0.01436(19) 0.01320(19) 0.0156(2) 0.00034(15) -0.00162(15) -0.00116(15)

loop_
_atom_type_symbol
_atom_type_description
_atom_type_scat_dispersion_real
_atom_type_scat_dispersion_imag
_atom_type_scat_source
C C 0.0033 0.0016 'International Tables Vol C Tables 4.2.6.8 and 6.1.1.4'
H H 0 0 'International Tables Vol C Tables 4.2.6.8 and 6.1.1.4'
F F 0.0171 0.0103 'International Tables Vol C Tables 4.2.6.8 and 6.1.1.4'
N N 0.0061 0.0033 'International Tables Vol C Tables 4.2.6.8 and 6.1.1.4'
O O 0.0106 0.006 'International Tables Vol C Tables 4.2.6.8 and 6.1.1.4'
P P 0.1023 0.0942 'International Tables Vol C Tables 4.2.6.8 and 6.1.1.4'
Ru Ru -1.2594 0.8363 'International Tables Vol C Tables 4.2.6.8 and 6.1.1.4'
Cl Cl 0.1484 0.1585 'International Tables Vol C Tables 4.2.6.8 and 6.1.1.4'

loop_
_geom_angle_atom_site_label_1
_geom_angle_atom_site_label_2
_geom_angle_atom_site_label_3
_geom_angle
N2 C1 C2 121.77(17)
N2 C1 H1 119.1
C2 C1 H1 119.1
C3 C2 C1 119.12(17)
C3 C2 H2 120.4
C1 C2 H2 120.4
C2 C3 C4 119.32(17)
C2 C3 H3 120.3
C4 C3 H3 120.3
C5 C4 C3 119.32(18)
C5 C4 H4 120.3
C3 C4 H4 120.3
N2 C5 C4 121.26(17)
N2 C5 C6 115.01(15)
C4 C5 C6 123.74(17)
N3 C6 C7 120.31(16)
N3 C6 C5 113.38(16)
C7 C6 C5 126.29(16)
C6 C7 C8 119.82(16)
C6 C7 H7 120.1
C8 C7 H7 120.1
C7 C8 C9 117.78(16)
C7 C8 C16 120.34(16)
C9 C8 C16 121.83(16)
C10 C9 C8 119.83(16)
C10 C9 H9 120.1
C8 C9 H9 120.1
N3 C10 C9 120.27(16)
N3 C10 C11 112.75(15)
C9 C10 C11 126.96(16)
N4 C11 C12 121.05(16)
N4 C11 C10 114.73(15)
C12 C11 C10 124.17(16)
C11 C12 C13 119.35(17)
C11 C12 H12 120.3
C13 C12 H12 120.3
C14 C13 C12 119.19(17)
C14 C13 H13 120.4
C12 C13 H13 120.4
C13 C14 C15 119.36(17)
C13 C14 H14 120.3
C15 C14 H14 120.3
N4 C15 C14 121.60(17)
N4 C15 H15 119.2
C14 C15 H15 119.2
C21 C16 C17 117.32(16)
C21 C16 C8 121.78(16)
C17 C16 C8 120.87(16)
C18 C17 C16 121.38(17)
C18 C17 H17 119.3
C16 C17 H17 119.3
C17 C18 C19 120.13(17)
C17 C18 H18 119.9
C19 C18 H18 119.9
O2 C19 C20 124.15(17)
O2 C19 C18 116.05(17)
C20 C19 C18 119.80(17)
C21 C20 C19 119.46(17)
C21 C20 H20 120.3
C19 C20 H20 120.3
C20 C21 C16 121.90(16)
C20 C21 H21 119.1
C16 C21 H21 119.1
O2 C22 H22A 109.5
O2 C22 H22B 109.5
H22A C22 H22B 109.5
O2 C22 H22C 109.5
H22A C22 H22C 109.5
H22B C22 H22C 109.5
O3 C23 C24 122.1(2)
O3 C23 C25 121.7(2)
C24 C23 C25 116.2(2)
C23 C24 H24A 109.5
C23 C24 H24B 109.5
H24A C24 H24B 109.5
C23 C24 H24C 109.5
H24A C24 H24C 109.5
H24B C24 H24C 109.5
C23 C25 H25A 109.5
C23 C25 H25B 109.5
H25A C25 H25B 109.5
C23 C25 H25C 109.5
H25A C25 H25C 109.5
H25B C25 H25C 109.5
O1 N1 Ru1 170.52(16)
C1 N2 C5 119.18(16)
C1 N2 Ru1 126.59(13)
C5 N2 Ru1 114.21(11)
C6 N3 C10 121.90(15)
C6 N3 Ru1 118.35(12)
C10 N3 Ru1 118.79(12)
C15 N4 C11 119.36(15)
C15 N4 Ru1 125.88(12)
C11 N4 Ru1 114.65(11)
C19 O2 C22 117.93(16)
F4 P1 F2 179.94(13)
F4 P1 F3 89.73(9)
F2 P1 F3 90.22(9)
F4 P1 F1 90.12(9)
F2 P1 F1 89.94(10)
F3 P1 F1 179.53(9)
F4 P1 F5 89.98(8)
F2 P1 F5 90.05(8)
F3 P1 F5 89.58(8)
F1 P1 F5 89.97(8)
F4 P1 F6 90.30(8)
F2 P1 F6 89.68(8)
F3 P1 F6 90.73(8)
F1 P1 F6 89.71(8)
F5 P1 F6 179.58(9)
N1 Ru1 N3 171.41(7)
N1 Ru1 N4 102.37(7)
N3 Ru1 N4 78.23(6)
N1 Ru1 N2 101.28(7)
N3 Ru1 N2 78.51(6)
N4 Ru1 N2 156.33(6)
N1 Ru1 Cl1 98.57(5)
N3 Ru1 Cl1 90.02(5)
N4 Ru1 Cl1 87.14(4)
N2 Ru1 Cl1 88.53(4)
N1 Ru1 Cl2 88.08(5)
N3 Ru1 Cl2 83.34(5)
N4 Ru1 Cl2 91.11(4)
N2 Ru1 Cl2 90.52(4)
Cl1 Ru1 Cl2 173.347(17)

loop_
_geom_bond_atom_site_label_1
_geom_bond_atom_site_label_2
_geom_bond_distance
C1 N2 1.342(2)
C1 C2 1.389(3)
C1 H1 0.95
C2 C3 1.379(3)
C2 H2 0.95
C3 C4 1.388(3)
C3 H3 0.95
C4 C5 1.380(2)
C4 H4 0.95
C5 N2 1.364(2)
C5 C6 1.472(2)
C6 N3 1.343(2)
C6 C7 1.383(2)
C7 C8 1.409(2)
C7 H7 0.95
C8 C9 1.410(2)
C8 C16 1.473(2)
C9 C10 1.381(2)
C9 H9 0.95
C10 N3 1.348(2)
C10 C11 1.479(2)
C11 N4 1.367(2)
C11 C12 1.382(2)
C12 C13 1.387(3)
C12 H12 0.95
C13 C14 1.381(3)
C13 H13 0.95
C14 C15 1.387(3)
C14 H14 0.95
C15 N4 1.341(2)
C15 H15 0.95
C16 C21 1.400(2)
C16 C17 1.407(2)
C17 C18 1.376(3)
C17 H17 0.95
C18 C19 1.395(3)
C18 H18 0.95
C19 O2 1.354(2)
C19 C20 1.394(3)
C20 C21 1.383(2)
C20 H20 0.95
C21 H21 0.95
C22 O2 1.434(3)
C22 H22A 0.98
C22 H22B 0.98
C22 H22C 0.98
C23 O3 1.217(3)
C23 C24 1.494(3)
C23 C25 1.495(3)
C24 H24A 0.98
C24 H24B 0.98
C24 H24C 0.98
C25 H25A 0.98
C25 H25B 0.98
C25 H25C 0.98
F1 P1 1.6010(15)
F2 P1 1.5912(15)
F3 P1 1.5935(15)
F4 P1 1.5902(14)
F5 P1 1.6044(14)
F6 P1 1.6053(14)
N1 O1 1.130(2)
N1 Ru1 1.7757(16)
N2 Ru1 2.0783(15)
N3 Ru1 2.0031(15)
N4 Ru1 2.0759(15)
Ru1 Cl1 2.3377(5)
Ru1 Cl2 2.3787(5)
